data_7133243
loop_
_publ_author_name
'Sun, Qian-Ru'
'Luo, Dan'
'Lv, Yaokang'
'Fang, Wei-Hui'
'Zhang, Jian'

_publ_section_title
;
 Synthesis and photoluminescence properties of polymer chains based on
 pre-designed heterometallic Al<sub>4</sub>Ln<sub>4</sub> molecular rings.
;
_journal_issue 59
_journal_name_full 'Chemical communications (Cambridge, England)'
_journal_page_first 7574
_journal_page_last 7577
_journal_paper_doi 10.1039/d4cc01611d
_journal_volume 60
_journal_year 2024
_chemical_formula_moiety 'C48 H96 Al4 N8 O32 Tb4, 2(C3 H7 N O)'
_chemical_formula_sum 'C54 H110 Al4 N10 O34 Tb4'
_chemical_formula_weight 2187.11
_space_group_crystal_system monoclinic
_space_group_IT_number 15
_space_group_name_Hall '-I 2ya'
_space_group_name_H-M_alt 'I 1 2/a 1'
_atom_sites_solution_hydrogens geom
_atom_sites_solution_primary dual
_audit_creation_date 2024-06-15
_audit_creation_method
;
Olex2 1.3
(compiled 2020.06.28 svn.raecde09e for OlexSys, GUI svn.r6132)
;
_audit_update_record
;
2024-06-15 deposited with the CCDC.	2024-06-23 downloaded from the CCDC.
;
_cell_angle_alpha 90
_cell_angle_beta 99.256(2)
_cell_angle_gamma 90
_cell_formula_units_Z 4
_cell_length_a 27.9239(5)
_cell_length_b 10.1329(2)
_cell_length_c 28.9993(5)
_cell_measurement_reflns_used 13298
_cell_measurement_temperature 100.00(10)
_cell_measurement_theta_max 53.5190
_cell_measurement_theta_min 2.7780
_cell_volume 8098.5(3)
_computing_cell_refinement 'CrysAlisPro 1.171.42.85a (Rigaku OD, 2023)'
_computing_data_collection 'CrysAlisPro 1.171.42.85a (Rigaku OD, 2023)'
_computing_data_reduction 'CrysAlisPro 1.171.42.85a (Rigaku OD, 2023)'
_computing_molecular_graphics 'Olex2 1.3 (Dolomanov et al., 2009)'
_computing_publication_material 'Olex2 1.3 (Dolomanov et al., 2009)'
_computing_structure_refinement 'SHELXL 2018/3 (Sheldrick, 2015)'
_computing_structure_solution 'SHELXT  (Sheldrick, 2015)'
_diffrn_ambient_environment N~2~
_diffrn_ambient_temperature 100.00(10)
_diffrn_detector 'Hybrid Pixel Array Detector'
_diffrn_detector_area_resol_mean 10.0000
_diffrn_detector_type HyPix
_diffrn_measured_fraction_theta_full 0.965
_diffrn_measured_fraction_theta_max 0.965
_diffrn_measurement_details
;
List of Runs (angles in degrees, time in seconds):

  # Type    Start    End  Width  t~exp~   \w     \q     \k     \f   Frames
#--------------------------------------------------------------------------
  1  \w   -136.00-110.00   0.50    1.10    --  -65.64  11.00 -56.00   52
  2  \w    -91.00 -31.00   0.50    1.10    --  -65.64 125.00 -60.00  120
  3  \w    -89.00   3.00   0.50    1.10    --  -65.64  57.00  90.00  184
  4  \w     12.00  76.00   0.50    0.41    --   -1.17  11.00 -56.00  128
  5  \w    -13.00 146.00   0.50    1.10    --   63.30  11.00 -56.00  318
  6  \w     10.00  88.00   0.50    1.10    --   63.30 -77.00  30.00  156
  7  \w     70.00  96.00   0.50    1.10    --   63.30-125.00-150.00   52
  8  \w     -6.00  35.00   0.50    0.41    --   -1.17 -99.00-180.00   82
  9  \w   -137.00-105.00   0.50    1.10    --  -65.64-125.00-150.00   64
 10  \w   -135.00-110.00   0.50    1.10    --  -65.64-125.00 -60.00   50
 11  \w   -138.00-108.00   0.50    1.10    --  -65.64-125.00 -30.00   60
 12  \w    -78.00 -14.00   0.50    0.41    --   -1.17 -11.00 130.00  128
 13  \w   -105.00   8.00   0.50    1.10    --  -65.64 -11.00 130.00  226
;
_diffrn_measurement_device 'four-circle diffractometer'
_diffrn_measurement_device_type 'ROD, Synergy Custom system, HyPix'
_diffrn_measurement_method '\w scans'
_diffrn_orient_matrix_type 'CrysAlisPro convention (1999,Acta A55,543-557)'
_diffrn_orient_matrix_UB_11 -0.0101040000
_diffrn_orient_matrix_UB_12 0.0156795000
_diffrn_orient_matrix_UB_13 0.0432879000
_diffrn_orient_matrix_UB_21 0.0474343000
_diffrn_orient_matrix_UB_22 0.0114156000
_diffrn_orient_matrix_UB_23 0.0165404000
_diffrn_orient_matrix_UB_31 -0.0029262000
_diffrn_orient_matrix_UB_32 0.1306929000
_diffrn_orient_matrix_UB_33 -0.0066165000
_diffrn_radiation_monochromator mirror
_diffrn_radiation_probe x-ray
_diffrn_radiation_type GaK\a
_diffrn_radiation_wavelength 1.3405
_diffrn_reflns_av_R_equivalents 0.0622
_diffrn_reflns_av_unetI/netI 0.0517
_diffrn_reflns_Laue_measured_fraction_full 0.965
_diffrn_reflns_Laue_measured_fraction_max 0.965
_diffrn_reflns_limit_h_max 33
_diffrn_reflns_limit_h_min -29
_diffrn_reflns_limit_k_max 11
_diffrn_reflns_limit_k_min -6
_diffrn_reflns_limit_l_max 34
_diffrn_reflns_limit_l_min -29
_diffrn_reflns_number 25133
_diffrn_reflns_point_group_measured_fraction_full 0.965
_diffrn_reflns_point_group_measured_fraction_max 0.965
_diffrn_reflns_theta_full 52.930
_diffrn_reflns_theta_max 52.930
_diffrn_reflns_theta_min 2.788
_diffrn_source 'micro-focus metaljet'
_exptl_absorpt_coefficient_mu 18.998
_exptl_absorpt_correction_T_max 1.00000
_exptl_absorpt_correction_T_min 0.48077
_exptl_absorpt_correction_type multi-scan
_exptl_absorpt_process_details
;
CrysAlisPro 1.171.42.85a (Rigaku Oxford Diffraction, 2023)
Empirical absorption correction using spherical harmonics,
implemented in SCALE3 ABSPACK scaling algorithm.
;
_exptl_crystal_colour 'clear light colourless'
_exptl_crystal_colour_lustre clear
_exptl_crystal_colour_modifier light
_exptl_crystal_colour_primary colourless
_exptl_crystal_density_diffrn 1.794
_exptl_crystal_description block
_exptl_crystal_F_000 4352
_exptl_crystal_size_max 0.1
_exptl_crystal_size_mid 0.05
_exptl_crystal_size_min 0.05
_refine_diff_density_max 2.666
_refine_diff_density_min -1.979
_refine_diff_density_rms 0.183
_refine_ls_extinction_method none
_refine_ls_goodness_of_fit_ref 1.040
_refine_ls_hydrogen_treatment constr
_refine_ls_matrix_type full
_refine_ls_number_parameters 493
_refine_ls_number_reflns 6910
_refine_ls_number_restraints 29
_refine_ls_restrained_S_all 1.043
_refine_ls_R_factor_all 0.0673
_refine_ls_R_factor_gt 0.0549
_refine_ls_shift/su_max 0.001
_refine_ls_shift/su_mean 0.000
_refine_ls_structure_factor_coef Fsqd
_refine_ls_weighting_details 'w=1/[\s^2^(Fo^2^)+(0.1010P)^2^] where P=(Fo^2^+2Fc^2^)/3'
_refine_ls_weighting_scheme calc
_refine_ls_wR_factor_gt 0.1366
_refine_ls_wR_factor_ref 0.1424
_reflns_Friedel_coverage 0.000
_reflns_number_gt 5721
_reflns_number_total 6910
_reflns_threshold_expression 'I > 2\s(I)'
_cod_data_source_file d4cc01611d2.cif
_cod_data_source_block AlOC-195-Tb
_cod_depositor_comments 'Adding full bibliography for 7133236--7133243.cif.'
_cod_database_code 7133243
_shelx_shelxl_version_number 2018/3
_chemical_oxdiff_formula 'Al Tb C H O N'
_shelx_space_group_comment
;
The symmetry employed for this shelxl refinement is uniquely defined
by the following loop, which should always be used as a source of
symmetry information in preference to the above space-group names.
They are only intended as comments.
;
_shelx_estimated_absorpt_t_max 0.450
_shelx_estimated_absorpt_t_min 0.252
_reflns_odcompleteness_completeness 86.46
_reflns_odcompleteness_iscentric 1
_reflns_odcompleteness_theta 56.82
_olex2_refinement_description
;
1. Fixed Uiso
 At 1.2 times of:
  All C(H) groups, All C(H,H) groups
 At 1.5 times of:
  All C(H,H,H) groups
2. Restrained distances
 C01E-O2
 1.35 with sigma of 0.02
 O2-C01E
 1.3 with sigma of 0.02
 O00G-O2
 2.95 with sigma of 0.01
3. Restrained planarity
 O01G, C01E, N019, C01F, C3
 with sigma of 0.1
4. Uiso/Uaniso restraints and constraints
Uanis(O01G) \\sim Ueq: with sigma of 0.01 and sigma for terminal atoms of 0.02
Uanis(C3) \\sim Ueq: with sigma of 0.01 and sigma for terminal atoms of 0.02
Uanis(O2) \\sim Ueq, Uanis(O01G) \\sim Ueq: with sigma of 0.01 and sigma for
terminal atoms of 0.02
Uanis(O007) \\sim Ueq: with sigma of 0.01 and sigma for terminal atoms of 0.02
Uanis(O2) \\sim Ueq: with sigma of 0.01 and sigma for terminal atoms of 0.02
5. Others
 Fixed Sof: H01Z(0.8) H(0.2) O01G(0.8) O2(0.2)
6.a Secondary CH2 refined with riding coordinates:
 C00P(H00A,H00B), C00Q(H00C,H00D), C00R(H00E,H00F), C00T(H00J,H00K), C00U(H00L,
 H00M), C00W(H00N,H00O), C00X(H00P,H00Q), C00Z(H00R,H00S), C012(H01A,H01B),
 C013(H01C,H01D), C014(H01E,H01F), C015(H01G,H01H), C016(H01I,H01J), C017(H01K,
 H01L), C018(H01M,H01N), C01A(H01O,H01P)
6.b Aromatic/amide H refined with riding coordinates:
 C00V(H00V), C00Y(H00Y), C010(H010), C011(H011), C01E(H01Z), C01E(H)
6.c Idealised Me refined as rotating group:
 C00S(H00G,H00H,H00I), C01B(H01Q,H01R,H01S), C01C(H01T,H01U,H01V), C01D(H01W,
 H01X,H01Y), C01F(H01,HA,HB), C3(H3A,H3B,H3C)
;
_smtbx_masks_void_probe_radius 1.2
_smtbx_masks_void_truncation_radius 1.2
_olex2_submission_special_instructions 'No special instructions were received'
_oxdiff_exptl_absorpt_empirical_details
;
Empirical correction (ABSPACK) includes:
- Absorption correction using spherical harmonics
- Frame scaling
;
_oxdiff_exptl_absorpt_empirical_full_max 4.055
_oxdiff_exptl_absorpt_empirical_full_min 0.320

loop_
_space_group_symop_operation_xyz
'x, y, z'
'-x+1/2, y, -z'
'x+1/2, y+1/2, z+1/2'
'-x+1, y+1/2, -z+1/2'
'-x, -y, -z'
'x-1/2, -y, z'
'-x+1/2, -y+1/2, -z+1/2'
'x, -y+1/2, z+1/2'

loop_
_atom_site_label
_atom_site_type_symbol
_atom_site_fract_x
_atom_site_fract_y
_atom_site_fract_z
_atom_site_U_iso_or_equiv
_atom_site_adp_type
_atom_site_occupancy
_atom_site_site_symmetry_order
_atom_site_calc_flag
_atom_site_refinement_flags_posn
_atom_site_refinement_flags_adp
_atom_site_refinement_flags_occupancy
_atom_site_disorder_assembly
_atom_site_disorder_group
Tb01 Tb 0.61378(2) 0.38026(3) 0.56419(2) 0.01927(13) Uani 1 1 d . . . . .
Tb02 Tb 0.66275(2) 0.23482(4) 0.37125(2) 0.02541(14) Uani 1 1 d . . . . .
Al03 Al 0.71928(7) 0.2897(2) 0.62975(7) 0.0241(5) Uani 1 1 d . . . . .
Al04 Al 0.58959(7) 0.3239(2) 0.44697(7) 0.0242(5) Uani 1 1 d . . . . .
O005 O 0.57457(18) 0.2506(5) 0.50257(17) 0.0241(12) Uani 1 1 d . . . . .
O006 O 0.74336(17) 0.1838(5) 0.40216(17) 0.0279(12) Uani 1 1 d . . . . .
O007 O 0.77773(18) 0.3783(5) 0.64637(18) 0.0292(12) Uani 1 1 d . U . A 1
O008 O 0.89162(18) 0.3932(5) 0.60730(16) 0.0265(12) Uani 1 1 d . . . . .
O009 O 0.45918(17) 0.5078(5) 0.44028(18) 0.0310(12) Uani 1 1 d . . . . .
O00A O 0.62085(19) 0.4472(5) 0.48865(17) 0.0300(12) Uani 1 1 d . . . . .
O00B O 0.65938(17) 0.2108(5) 0.60943(19) 0.0265(12) Uani 1 1 d . . . . .
O00C O 0.69565(17) 0.4011(5) 0.58114(18) 0.0270(12) Uani 1 1 d . . . . .
O00D O 0.64342(19) 0.2200(6) 0.44430(17) 0.0339(13) Uani 1 1 d . . . . .
O00E O 0.81301(19) 0.1232(5) 0.69304(18) 0.0336(13) Uani 1 1 d . . . . .
O00F O 0.61595(18) 0.4537(5) 0.64222(18) 0.0307(12) Uani 1 1 d . . . . .
O00G O 0.54638(17) 0.1944(6) 0.40964(16) 0.0322(13) Uani 1 1 d D . . . .
O00H O 0.73243(18) 0.1714(6) 0.68417(17) 0.0328(13) Uani 1 1 d . . . . .
O00I O 0.58488(19) 0.1362(6) 0.34937(19) 0.0382(14) Uani 1 1 d . . . . .
O00J O 0.6916(2) 0.3942(6) 0.67571(19) 0.0368(14) Uani 1 1 d . . . . .
O00K O 0.5336(2) 0.4399(6) 0.4384(2) 0.0420(15) Uani 1 1 d . . . . .
N00L N 0.5570(2) 0.1984(6) 0.59252(19) 0.0228(13) Uani 1 1 d . . . . .
N00M N 0.6726(2) -0.0129(6) 0.4043(2) 0.0347(16) Uani 1 1 d . . . . .
N00N N 0.6435(3) 0.6333(6) 0.5593(2) 0.0361(17) Uani 1 1 d . . . . .
N00O N 0.8708(2) 0.3942(7) 0.6988(2) 0.0316(16) Uani 1 1 d . . . . .
C00P C 0.5875(3) 0.0834(8) 0.6078(3) 0.0341(19) Uani 1 1 d . . . . .
H00A H 0.594024 0.033666 0.580040 0.041 Uiso 1 1 calc R U . . .
H00B H 0.570066 0.024226 0.626554 0.041 Uiso 1 1 calc R U . . .
C00Q C 0.5204(3) 0.1660(9) 0.5510(3) 0.0308(18) Uani 1 1 d . . . . .
H00C H 0.496652 0.239109 0.545113 0.037 Uiso 1 1 calc R U . . .
H00D H 0.502533 0.085477 0.557538 0.037 Uiso 1 1 calc R U . . .
C00R C 0.6351(3) 0.1251(8) 0.6366(3) 0.0301(18) Uani 1 1 d . . . . .
H00E H 0.628998 0.170839 0.665223 0.036 Uiso 1 1 calc R U . . .
H00F H 0.655400 0.046487 0.645936 0.036 Uiso 1 1 calc R U . . .
C00S C 0.5312(3) 0.2408(8) 0.6299(3) 0.0326(19) Uani 1 1 d . . . . .
H00G H 0.554467 0.254313 0.658588 0.049 Uiso 1 1 calc R U . . .
H00H H 0.507710 0.172883 0.635184 0.049 Uiso 1 1 calc R U . . .
H00I H 0.514118 0.323648 0.620907 0.049 Uiso 1 1 calc R U . . .
C00T C 0.5429(3) 0.1438(8) 0.5079(3) 0.0324(19) Uani 1 1 d . . . . .
H00J H 0.561290 0.059854 0.510747 0.039 Uiso 1 1 calc R U . . .
H00K H 0.517227 0.137816 0.480121 0.039 Uiso 1 1 calc R U . . .
C00U C 0.6309(3) 0.5772(8) 0.4750(3) 0.040(2) Uani 1 1 d . . . . .
H00L H 0.610437 0.598479 0.444771 0.048 Uiso 1 1 calc R U . . .
H00M H 0.665359 0.583840 0.470851 0.048 Uiso 1 1 calc R U . . .
C00V C 0.7721(3) 0.1212(8) 0.7051(3) 0.034(2) Uani 1 1 d . . . . .
H00V H 0.770161 0.076662 0.733572 0.041 Uiso 1 1 calc R U . . .
C00W C 0.6973(3) 0.6303(8) 0.5677(4) 0.044(2) Uani 1 1 d . . . . .
H00N H 0.708935 0.655656 0.600550 0.053 Uiso 1 1 calc R U . . .
H00O H 0.709295 0.697496 0.547501 0.053 Uiso 1 1 calc R U . . .
C00X C 0.7890(3) 0.4853(9) 0.6775(3) 0.042(2) Uani 1 1 d . . . . .
H00P H 0.759507 0.512582 0.689952 0.050 Uiso 1 1 calc R U . A 1
H00Q H 0.800153 0.561248 0.660572 0.050 Uiso 1 1 calc R U . A 1
C00Y C 0.4936(3) 0.4304(10) 0.4455(3) 0.046(2) Uani 1 1 d . . . . .
H00Y H 0.486311 0.346957 0.457688 0.056 Uiso 1 1 calc R U . . .
C00Z C 0.7189(3) 0.5008(10) 0.5587(4) 0.053(3) Uani 1 1 d . . . . .
H00R H 0.714536 0.483638 0.524662 0.064 Uiso 1 1 calc R U . . .
H00S H 0.754128 0.501171 0.570930 0.064 Uiso 1 1 calc R U . . .
C010 C 0.6498(3) 0.4457(9) 0.6753(3) 0.038(2) Uani 1 1 d . . . . .
H010 H 0.644029 0.482523 0.704032 0.045 Uiso 1 1 calc R U . . .
C011 C 0.5497(3) 0.1378(9) 0.3722(3) 0.038(2) Uani 1 1 d . . . . .
H011 H 0.521926 0.088654 0.358837 0.045 Uiso 1 1 calc R U . . .
C012 C 0.6628(4) -0.0049(9) 0.4544(3) 0.051(3) Uani 1 1 d . . . . .
H01A H 0.629367 -0.036292 0.455146 0.062 Uiso 1 1 calc R U . . .
H01B H 0.685310 -0.065569 0.473934 0.062 Uiso 1 1 calc R U . . .
C013 C 0.8971(3) 0.5022(9) 0.6806(3) 0.045(2) Uani 1 1 d . . . . .
H01C H 0.920708 0.539725 0.706430 0.054 Uiso 1 1 calc R U . . .
H01D H 0.873816 0.572803 0.668769 0.054 Uiso 1 1 calc R U . . .
C014 C 0.6207(3) 0.6750(8) 0.5123(3) 0.038(2) Uani 1 1 d . . . . .
H01E H 0.633102 0.763134 0.505470 0.045 Uiso 1 1 calc R U . . .
H01F H 0.585167 0.682377 0.511396 0.045 Uiso 1 1 calc R U . . .
C015 C 0.8280(3) 0.4473(10) 0.7173(3) 0.042(2) Uani 1 1 d . . . . .
H01G H 0.837704 0.525465 0.737116 0.050 Uiso 1 1 calc R U . . .
H01H H 0.815360 0.379627 0.736898 0.050 Uiso 1 1 calc R U . . .
C016 C 0.7581(3) 0.0548(9) 0.4193(4) 0.050(3) Uani 1 1 d . . . . .
H01I H 0.761896 0.054944 0.453836 0.059 Uiso 1 1 calc R U . . .
H01J H 0.790093 0.033848 0.410540 0.059 Uiso 1 1 calc R U . . .
C017 C 0.9232(3) 0.4598(9) 0.6426(3) 0.039(2) Uani 1 1 d . . . . .
H01K H 0.937120 0.537915 0.629070 0.047 Uiso 1 1 calc R U . . .
H01L H 0.950318 0.400533 0.655456 0.047 Uiso 1 1 calc R U . . .
C018 C 0.7226(3) -0.0504(9) 0.4005(4) 0.051(2) Uani 1 1 d . . . . .
H01M H 0.724919 -0.066836 0.367267 0.061 Uiso 1 1 calc R U . . .
H01N H 0.730905 -0.133400 0.417947 0.061 Uiso 1 1 calc R U . . .
N019 N 0.4540(4) 0.3657(11) 0.2677(4) 0.086(3) Uani 1 1 d . . . . .
C01A C 0.6683(4) 0.1312(11) 0.4758(3) 0.056(3) Uani 1 1 d . . . . .
H01O H 0.654953 0.132613 0.505380 0.067 Uiso 1 1 calc R U . . .
H01P H 0.703063 0.155509 0.482646 0.067 Uiso 1 1 calc R U . . .
C01B C 0.6404(4) -0.1176(10) 0.3798(4) 0.064(3) Uani 1 1 d . . . . .
H01Q H 0.606358 -0.091327 0.378339 0.096 Uiso 1 1 calc R U . . .
H01R H 0.646063 -0.200848 0.397018 0.096 Uiso 1 1 calc R U . . .
H01S H 0.647498 -0.129191 0.348081 0.096 Uiso 1 1 calc R U . . .
C01C C 0.6272(4) 0.7274(9) 0.5940(4) 0.056(3) Uani 1 1 d . . . . .
H01T H 0.591912 0.721293 0.592153 0.085 Uiso 1 1 calc R U . . .
H01U H 0.636054 0.817736 0.586747 0.085 Uiso 1 1 calc R U . . .
H01V H 0.642996 0.704202 0.625613 0.085 Uiso 1 1 calc R U . . .
C01D C 0.9022(4) 0.3243(12) 0.7368(3) 0.061(3) Uani 1 1 d . . . . .
H01W H 0.884739 0.247937 0.746603 0.091 Uiso 1 1 calc R U . . .
H01X H 0.910911 0.384145 0.763368 0.091 Uiso 1 1 calc R U . . .
H01Y H 0.931660 0.294341 0.725693 0.091 Uiso 1 1 calc R U . . .
C01E C 0.4458(4) 0.2867(14) 0.3008(5) 0.083(4) Uani 1 1 d D . . . .
H01Z H 0.440947 0.320113 0.330338 0.100 Uiso 0.8 1 calc R U P B 1
H H 0.414195 0.293749 0.308756 0.100 Uiso 0.2 1 calc R U P C 2
C01F C 0.4608(5) 0.5027(14) 0.2769(7) 0.126(7) Uani 1 1 d . . . . .
H01 H 0.434942 0.552699 0.257651 0.189 Uiso 1 1 calc R U . . .
HA H 0.492333 0.530162 0.269440 0.189 Uiso 1 1 calc R U . . .
HB H 0.459858 0.519827 0.310015 0.189 Uiso 1 1 calc R U . . .
O01G O 0.4444(6) 0.1548(17) 0.2921(6) 0.151(6) Uani 0.8 1 d . U P D 1
C3 C 0.4619(7) 0.329(2) 0.2204(5) 0.139(7) Uani 1 1 d . U . . .
H3A H 0.482854 0.250528 0.222261 0.208 Uiso 1 1 calc R U . . .
H3B H 0.477454 0.401850 0.206480 0.208 Uiso 1 1 calc R U . . .
H3C H 0.430640 0.308556 0.201062 0.208 Uiso 1 1 calc R U . . .
O2 O 0.4734(10) 0.200(3) 0.3250(8) 0.087(12) Uani 0.2 1 d D U P D 2

loop_
_atom_site_aniso_label
_atom_site_aniso_U_11
_atom_site_aniso_U_22
_atom_site_aniso_U_33
_atom_site_aniso_U_23
_atom_site_aniso_U_13
_atom_site_aniso_U_12
Tb01 0.0159(2) 0.0168(2) 0.0255(2) -0.00142(14) 0.00466(14) -0.00044(14)
Tb02 0.0174(2) 0.0325(3) 0.0275(2) -0.00243(16) 0.00732(15) -0.00020(16)
Al03 0.0169(11) 0.0261(12) 0.0292(11) -0.0003(10) 0.0031(9) -0.0010(10)
Al04 0.0201(11) 0.0285(13) 0.0252(10) 0.0001(9) 0.0074(8) 0.0066(10)
O005 0.025(3) 0.021(3) 0.026(3) 0.000(2) 0.003(2) -0.006(2)
O006 0.022(3) 0.031(3) 0.030(3) 0.001(2) 0.003(2) 0.003(2)
O007 0.020(3) 0.025(3) 0.042(3) -0.009(2) 0.003(2) -0.003(2)
O008 0.022(3) 0.032(3) 0.026(3) -0.004(2) 0.006(2) -0.007(2)
O009 0.019(3) 0.027(3) 0.047(3) -0.003(2) 0.006(2) 0.009(2)
O00A 0.033(3) 0.028(3) 0.030(3) 0.007(2) 0.007(2) -0.003(3)
O00B 0.018(3) 0.013(3) 0.051(3) 0.001(2) 0.009(2) -0.002(2)
O00C 0.020(3) 0.024(3) 0.038(3) 0.012(2) 0.008(2) -0.001(2)
O00D 0.031(3) 0.043(3) 0.028(3) -0.003(2) 0.004(2) 0.019(3)
O00E 0.023(3) 0.043(4) 0.033(3) 0.013(2) 0.002(2) 0.004(2)
O00F 0.025(3) 0.033(3) 0.035(3) -0.010(2) 0.006(2) 0.001(2)
O00G 0.021(3) 0.051(4) 0.025(3) -0.006(3) 0.007(2) -0.006(3)
O00H 0.023(3) 0.046(3) 0.031(3) 0.006(3) 0.007(2) -0.003(3)
O00I 0.028(3) 0.052(4) 0.037(3) -0.012(3) 0.011(2) -0.011(3)
O00J 0.026(3) 0.044(4) 0.041(3) -0.007(3) 0.008(2) -0.002(3)
O00K 0.031(3) 0.051(4) 0.048(3) 0.011(3) 0.020(3) 0.016(3)
N00L 0.021(3) 0.024(3) 0.024(3) 0.002(3) 0.007(2) 0.000(3)
N00M 0.035(4) 0.023(4) 0.051(4) -0.005(3) 0.021(3) -0.004(3)
N00N 0.043(4) 0.023(4) 0.044(4) -0.004(3) 0.011(3) 0.001(3)
N00O 0.020(3) 0.048(4) 0.027(3) 0.001(3) 0.007(3) -0.006(3)
C00P 0.035(5) 0.024(4) 0.043(4) 0.013(4) 0.005(4) -0.010(4)
C00Q 0.018(4) 0.037(5) 0.038(4) 0.003(4) 0.005(3) -0.017(4)
C00R 0.025(4) 0.026(4) 0.039(4) 0.006(3) 0.005(3) 0.002(3)
C00S 0.027(4) 0.040(5) 0.035(4) 0.002(4) 0.017(3) -0.004(4)
C00T 0.044(5) 0.023(4) 0.031(4) 0.005(3) 0.006(3) -0.002(4)
C00U 0.055(6) 0.018(4) 0.051(5) 0.006(4) 0.020(4) -0.003(4)
C00V 0.028(5) 0.048(6) 0.029(4) 0.010(4) 0.009(3) 0.001(4)
C00W 0.031(5) 0.021(5) 0.081(7) 0.000(4) 0.010(5) -0.019(4)
C00X 0.034(5) 0.033(5) 0.057(5) -0.012(4) 0.005(4) -0.006(4)
C00Y 0.024(5) 0.045(6) 0.073(6) 0.014(5) 0.016(4) -0.002(5)
C00Z 0.036(5) 0.060(7) 0.062(6) 0.023(5) 0.000(4) -0.001(5)
C010 0.035(5) 0.047(6) 0.031(4) -0.012(4) 0.006(4) -0.006(4)
C011 0.022(4) 0.050(6) 0.040(5) -0.002(4) 0.005(4) -0.013(4)
C012 0.072(7) 0.032(5) 0.050(5) 0.018(4) 0.011(5) -0.015(5)
C013 0.041(5) 0.056(6) 0.039(4) -0.008(4) 0.010(4) -0.013(5)
C014 0.045(5) 0.021(4) 0.049(5) 0.005(4) 0.015(4) 0.003(4)
C015 0.025(4) 0.058(6) 0.042(5) -0.015(4) 0.002(3) -0.007(4)
C016 0.027(5) 0.046(6) 0.075(7) 0.030(5) 0.007(4) -0.002(4)
C017 0.029(4) 0.049(6) 0.040(4) -0.012(4) 0.005(4) -0.008(4)
C018 0.042(5) 0.035(5) 0.077(7) 0.004(5) 0.011(5) 0.004(5)
N019 0.134(11) 0.061(7) 0.069(7) -0.003(5) 0.037(7) 0.001(7)
C01A 0.052(6) 0.081(8) 0.037(5) 0.018(5) 0.012(4) 0.029(6)
C01B 0.054(7) 0.038(6) 0.100(9) -0.013(6) 0.012(6) -0.008(5)
C01C 0.095(9) 0.018(4) 0.060(6) -0.005(4) 0.024(6) -0.006(5)
C01D 0.052(6) 0.083(8) 0.040(5) -0.006(5) -0.013(4) 0.009(6)
C01E 0.083(9) 0.068(9) 0.096(10) 0.024(8) 0.010(8) -0.010(8)
C01F 0.087(11) 0.071(11) 0.21(2) 0.026(12) -0.009(12) 0.013(9)
O01G 0.177(13) 0.117(11) 0.131(11) 0.017(9) -0.061(9) -0.027(10)
C3 0.178(15) 0.166(14) 0.071(9) 0.000(10) 0.019(10) 0.006(12)
O2 0.12(2) 0.070(18) 0.092(18) 0.043(16) 0.065(16) 0.013(16)

loop_
_atom_type_symbol
_atom_type_description
_atom_type_scat_dispersion_real
_atom_type_scat_dispersion_imag
_atom_type_scat_source
C C 0.0147 0.0070 'International Tables Vol C Tables 4.2.6.8 and 6.1.1.4'
H H 0.0000 0.0000 'International Tables Vol C Tables 4.2.6.8 and 6.1.1.4'
Al Al 0.1763 0.1843 'International Tables Vol C Tables 4.2.6.8 and 6.1.1.4'
N N 0.0253 0.0135 'International Tables Vol C Tables 4.2.6.8 and 6.1.1.4'
O O 0.0412 0.0250 'International Tables Vol C Tables 4.2.6.8 and 6.1.1.4'
Tb Tb -4.4163 11.6542 'International Tables Vol C Tables 4.2.6.8 and 6.1.1.4'

loop_
_geom_angle_atom_site_label_1
_geom_angle_atom_site_label_2
_geom_angle_atom_site_label_3
_geom_angle
_geom_angle_site_symmetry_1
_geom_angle_site_symmetry_3
_geom_angle_publ_flag
O005 Tb01 O00B 99.07(17) . . ?
O005 Tb01 O00F 147.15(18) . . ?
O005 Tb01 N00L 67.45(17) . . ?
O005 Tb01 N00N 126.95(18) . . ?
O009 Tb01 O005 86.15(18) 5_666 . ?
O009 Tb01 O00A 90.66(19) 5_666 . ?
O009 Tb01 O00B 139.96(18) 5_666 . ?
O009 Tb01 O00F 77.72(18) 5_666 . ?
O009 Tb01 N00L 78.05(18) 5_666 . ?
O009 Tb01 N00N 78.9(2) 5_666 . ?
O00A Tb01 O005 63.03(18) . . ?
O00A Tb01 O00B 127.19(18) . . ?
O00A Tb01 O00F 144.2(2) . . ?
O00A Tb01 N00L 129.78(18) . . ?
O00A Tb01 N00N 66.5(2) . . ?
O00B Tb01 N00L 67.88(17) . . ?
O00B Tb01 N00N 124.50(19) . . ?
O00C Tb01 O005 123.26(18) . . ?
O00C Tb01 O009 144.34(18) . 5_666 ?
O00C Tb01 O00A 86.67(18) . . ?
O00C Tb01 O00B 61.35(16) . . ?
O00C Tb01 O00F 83.91(18) . . ?
O00C Tb01 N00L 129.08(18) . . ?
O00C Tb01 N00N 67.4(2) . . ?
O00F Tb01 O00B 76.88(18) . . ?
O00F Tb01 N00L 81.20(18) . . ?
O00F Tb01 N00N 78.0(2) . . ?
N00L Tb01 N00N 151.7(2) . . ?
O006 Tb02 Al03 32.13(13) . 2_656 ?
O006 Tb02 O008 131.94(17) . 2_656 ?
O006 Tb02 O00E 79.47(18) . 2_656 ?
O006 Tb02 O00I 142.0(2) . . ?
O006 Tb02 N00M 67.70(19) . . ?
O006 Tb02 N00O 128.90(19) . 2_656 ?
O007 Tb02 Al03 32.31(12) 2_656 2_656 ?
O007 Tb02 O006 62.96(17) 2_656 . ?
O007 Tb02 O008 98.36(19) 2_656 2_656 ?
O007 Tb02 O00E 79.69(19) 2_656 2_656 ?
O007 Tb02 O00I 148.94(19) 2_656 . ?
O007 Tb02 N00M 128.84(18) 2_656 . ?
O007 Tb02 N00O 68.10(19) 2_656 2_656 ?
O008 Tb02 Al03 124.42(13) 2_656 2_656 ?
O008 Tb02 O00E 143.98(17) 2_656 2_656 ?
O008 Tb02 O00I 75.95(19) 2_656 . ?
O008 Tb02 N00M 125.08(18) 2_656 . ?
O008 Tb02 N00O 67.94(18) 2_656 2_656 ?
O00D Tb02 Al03 113.62(14) . 2_656 ?
O00D Tb02 O006 89.22(17) . . ?
O00D Tb02 O007 122.1(2) . 2_656 ?
O00D Tb02 O008 62.63(17) . 2_656 ?
O00D Tb02 O00E 147.34(19) . 2_656 ?
O00D Tb02 O00I 82.95(19) . . ?
O00D Tb02 N00M 68.4(2) . . ?
O00D Tb02 N00O 130.41(18) . 2_656 ?
O00E Tb02 Al03 70.50(13) 2_656 2_656 ?
O00E Tb02 O00I 87.38(18) 2_656 . ?
O00E Tb02 N00M 79.0(2) 2_656 . ?
O00E Tb02 N00O 78.32(19) 2_656 2_656 ?
O00I Tb02 Al03 157.58(14) . 2_656 ?
O00I Tb02 N00M 74.9(2) . . ?
O00I Tb02 N00O 81.7(2) . 2_656 ?
N00M Tb02 Al03 96.56(15) . 2_656 ?
N00O Tb02 Al03 96.85(14) 2_656 2_656 ?
N00O Tb02 N00M 148.0(2) 2_656 . ?
O006 Al03 Tb02 42.46(15) 2_656 2_656 ?
O006 Al03 O007 82.4(2) 2_656 . ?
O006 Al03 O00B 98.2(2) 2_656 . ?
O006 Al03 O00H 90.0(2) 2_656 . ?
O006 Al03 O00J 166.8(2) 2_656 . ?
O007 Al03 Tb02 42.03(16) . 2_656 ?
O007 Al03 O00B 175.5(3) . . ?
O007 Al03 O00H 92.5(2) . . ?
O007 Al03 O00J 89.4(2) . . ?
O00B Al03 Tb02 139.59(18) . 2_656 ?
O00B Al03 O00H 92.0(2) . . ?
O00B Al03 O00J 90.8(2) . . ?
O00C Al03 Tb02 109.10(17) . 2_656 ?
O00C Al03 O006 97.7(2) . 2_656 ?
O00C Al03 O007 95.4(2) . . ?
O00C Al03 O00B 80.1(2) . . ?
O00C Al03 O00H 169.6(2) . . ?
O00C Al03 O00J 93.3(3) . . ?
O00H Al03 Tb02 81.30(16) . 2_656 ?
O00J Al03 Tb02 126.42(18) . 2_656 ?
O00J Al03 O00H 80.0(2) . . ?
O005 Al04 O00G 90.4(2) . . ?
O005 Al04 O00K 93.6(2) . . ?
O008 Al04 O005 176.5(2) 2_656 . ?
O008 Al04 O00G 91.0(2) 2_656 . ?
O008 Al04 O00K 89.7(2) 2_656 . ?
O00A Al04 O005 81.6(2) . . ?
O00A Al04 O008 97.4(2) . 2_656 ?
O00A Al04 O00G 169.3(2) . . ?
O00A Al04 O00K 87.8(3) . . ?
O00D Al04 O005 96.1(2) . . ?
O00D Al04 O008 80.7(2) . 2_656 ?
O00D Al04 O00A 96.3(3) . . ?
O00D Al04 O00G 91.6(3) . . ?
O00D Al04 O00K 169.9(3) . . ?
O00K Al04 O00G 85.6(3) . . ?
Al04 O005 Tb01 106.9(2) . . ?
C00T O005 Tb01 124.5(4) . . ?
C00T O005 Al04 128.4(4) . . ?
Al03 O006 Tb02 105.4(2) 2_656 . ?
C016 O006 Tb02 122.5(5) . . ?
C016 O006 Al03 123.3(5) . 2_656 ?
Al03 O007 Tb02 105.7(2) . 2_656 ?
C00X O007 Tb02 121.7(5) . 2_656 ?
C00X O007 Al03 129.2(5) . . ?
Al04 O008 Tb02 104.2(2) 2_656 2_656 ?
C017 O008 Tb02 119.2(5) . 2_656 ?
C017 O008 Al04 124.1(5) . 2_656 ?
C00Y O009 Tb01 168.7(6) . 5_666 ?
Al04 O00A Tb01 108.3(2) . . ?
C00U O00A Tb01 125.7(5) . . ?
C00U O00A Al04 122.5(5) . . ?
Al03 O00B Tb01 103.7(2) . . ?
C00R O00B Tb01 118.9(4) . . ?
C00R O00B Al03 125.0(5) . . ?
Al03 O00C Tb01 109.5(2) . . ?
C00Z O00C Tb01 119.2(5) . . ?
C00Z O00C Al03 130.9(5) . . ?
Al04 O00D Tb02 108.5(2) . . ?
C01A O00D Tb02 119.2(5) . . ?
C01A O00D Al04 131.9(5) . . ?
C00V O00E Tb02 128.2(5) . 2_656 ?
C010 O00F Tb01 128.2(5) . . ?
C011 O00G Al04 131.1(5) . . ?
C00V O00H Al03 131.1(5) . . ?
C011 O00I Tb02 127.2(5) . . ?
C010 O00J Al03 132.5(5) . . ?
C00Y O00K Al04 134.3(7) . . ?
C00P N00L Tb01 107.3(4) . . ?
C00P N00L C00Q 111.1(6) . . ?
C00Q N00L Tb01 105.7(4) . . ?
C00S N00L Tb01 114.7(5) . . ?
C00S N00L C00P 110.0(6) . . ?
C00S N00L C00Q 108.0(6) . . ?
C012 N00M Tb02 105.5(5) . . ?
C018 N00M Tb02 105.0(5) . . ?
C018 N00M C012 113.8(8) . . ?
C018 N00M C01B 106.7(7) . . ?
C01B N00M Tb02 118.4(6) . . ?
C01B N00M C012 107.7(7) . . ?
C00W N00N Tb01 106.5(5) . . ?
C00W N00N C01C 108.1(7) . . ?
C014 N00N Tb01 103.3(5) . . ?
C014 N00N C00W 115.8(7) . . ?
C014 N00N C01C 107.6(7) . . ?
C01C N00N Tb01 115.8(5) . . ?
C013 N00O Tb02 108.4(5) . 2_656 ?
C013 N00O C015 109.8(7) . . ?
C013 N00O C01D 110.9(7) . . ?
C015 N00O Tb02 107.0(4) . 2_656 ?
C01D N00O Tb02 112.0(6) . 2_656 ?
C01D N00O C015 108.7(7) . . ?
N00L C00P H00A 109.4 . . ?
N00L C00P H00B 109.4 . . ?
N00L C00P C00R 111.1(6) . . ?
H00A C00P H00B 108.0 . . ?
C00R C00P H00A 109.4 . . ?
C00R C00P H00B 109.4 . . ?
N00L C00Q H00C 109.1 . . ?
N00L C00Q H00D 109.1 . . ?
N00L C00Q C00T 112.4(6) . . ?
H00C C00Q H00D 107.9 . . ?
C00T C00Q H00C 109.1 . . ?
C00T C00Q H00D 109.1 . . ?
O00B C00R C00P 108.7(6) . . ?
O00B C00R H00E 109.9 . . ?
O00B C00R H00F 109.9 . . ?
C00P C00R H00E 109.9 . . ?
C00P C00R H00F 109.9 . . ?
H00E C00R H00F 108.3 . . ?
N00L C00S H00G 109.5 . . ?
N00L C00S H00H 109.5 . . ?
N00L C00S H00I 109.5 . . ?
H00G C00S H00H 109.5 . . ?
H00G C00S H00I 109.5 . . ?
H00H C00S H00I 109.5 . . ?
O005 C00T C00Q 109.1(6) . . ?
O005 C00T H00J 109.9 . . ?
O005 C00T H00K 109.9 . . ?
C00Q C00T H00J 109.9 . . ?
C00Q C00T H00K 109.9 . . ?
H00J C00T H00K 108.3 . . ?
O00A C00U H00L 109.7 . . ?
O00A C00U H00M 109.7 . . ?
O00A C00U C014 109.6(7) . . ?
H00L C00U H00M 108.2 . . ?
C014 C00U H00L 109.7 . . ?
C014 C00U H00M 109.7 . . ?
O00E C00V O00H 128.5(7) . . ?
O00E C00V H00V 115.8 . . ?
O00H C00V H00V 115.8 . . ?
N00N C00W H00N 108.6 . . ?
N00N C00W H00O 108.6 . . ?
N00N C00W C00Z 114.7(7) . . ?
H00N C00W H00O 107.6 . . ?
C00Z C00W H00N 108.6 . . ?
C00Z C00W H00O 108.6 . . ?
O007 C00X H00P 109.5 . . ?
O007 C00X H00Q 109.5 . . ?
O007 C00X C015 110.7(7) . . ?
H00P C00X H00Q 108.1 . . ?
C015 C00X H00P 109.5 . . ?
C015 C00X H00Q 109.5 . . ?
O009 C00Y H00Y 113.9 . . ?
O00K C00Y O009 132.3(9) . . ?
O00K C00Y H00Y 113.9 . . ?
O00C C00Z C00W 108.7(8) . . ?
O00C C00Z H00R 109.9 . . ?
O00C C00Z H00S 109.9 . . ?
C00W C00Z H00R 109.9 . . ?
C00W C00Z H00S 109.9 . . ?
H00R C00Z H00S 108.3 . . ?
O00F C010 O00J 128.1(7) . . ?
O00F C010 H010 115.9 . . ?
O00J C010 H010 115.9 . . ?
O00G C011 O00I 129.2(7) . . ?
O00G C011 H011 115.4 . . ?
O00I C011 H011 115.4 . . ?
N00M C012 H01A 108.6 . . ?
N00M C012 H01B 108.6 . . ?
H01A C012 H01B 107.6 . . ?
C01A C012 N00M 114.8(7) . . ?
C01A C012 H01A 108.6 . . ?
C01A C012 H01B 108.6 . . ?
N00O C013 H01C 109.0 . . ?
N00O C013 H01D 109.0 . . ?
N00O C013 C017 112.8(8) . . ?
H01C C013 H01D 107.8 . . ?
C017 C013 H01C 109.0 . . ?
C017 C013 H01D 109.0 . . ?
N00N C014 C00U 111.5(7) . . ?
N00N C014 H01E 109.3 . . ?
N00N C014 H01F 109.3 . . ?
C00U C014 H01E 109.3 . . ?
C00U C014 H01F 109.3 . . ?
H01E C014 H01F 108.0 . . ?
N00O C015 C00X 109.9(7) . . ?
N00O C015 H01G 109.7 . . ?
N00O C015 H01H 109.7 . . ?
C00X C015 H01G 109.7 . . ?
C00X C015 H01H 109.7 . . ?
H01G C015 H01H 108.2 . . ?
O006 C016 H01I 109.1 . . ?
O006 C016 H01J 109.1 . . ?
O006 C016 C018 112.7(7) . . ?
H01I C016 H01J 107.8 . . ?
C018 C016 H01I 109.1 . . ?
C018 C016 H01J 109.1 . . ?
O008 C017 C013 110.7(7) . . ?
O008 C017 H01K 109.5 . . ?
O008 C017 H01L 109.5 . . ?
C013 C017 H01K 109.5 . . ?
C013 C017 H01L 109.5 . . ?
H01K C017 H01L 108.1 . . ?
N00M C018 C016 111.8(8) . . ?
N00M C018 H01M 109.3 . . ?
N00M C018 H01N 109.3 . . ?
C016 C018 H01M 109.3 . . ?
C016 C018 H01N 109.3 . . ?
H01M C018 H01N 107.9 . . ?
C01E N019 C01F 119.8(13) . . ?
C01E N019 C3 127.0(14) . . ?
C01F N019 C3 112.9(14) . . ?
O00D C01A C012 108.4(8) . . ?
O00D C01A H01O 110.0 . . ?
O00D C01A H01P 110.0 . . ?
C012 C01A H01O 110.0 . . ?
C012 C01A H01P 110.0 . . ?
H01O C01A H01P 108.4 . . ?
N00M C01B H01Q 109.5 . . ?
N00M C01B H01R 109.5 . . ?
N00M C01B H01S 109.5 . . ?
H01Q C01B H01R 109.5 . . ?
H01Q C01B H01S 109.5 . . ?
H01R C01B H01S 109.5 . . ?
N00N C01C H01T 109.5 . . ?
N00N C01C H01U 109.5 . . ?
N00N C01C H01V 109.5 . . ?
H01T C01C H01U 109.5 . . ?
H01T C01C H01V 109.5 . . ?
H01U C01C H01V 109.5 . . ?
N00O C01D H01W 109.5 . . ?
N00O C01D H01X 109.5 . . ?
N00O C01D H01Y 109.5 . . ?
H01W C01D H01X 109.5 . . ?
H01W C01D H01Y 109.5 . . ?
H01X C01D H01Y 109.5 . . ?
N019 C01E H01Z 121.0 . . ?
N019 C01E H 114.4 . . ?
N019 C01E O01G 118.0(15) . . ?
N019 C01E O2 131(2) . . ?
O01G C01E H01Z 121.0 . . ?
O2 C01E H 114.4 . . ?
N019 C01F H01 109.5 . . ?
N019 C01F HA 109.5 . . ?
N019 C01F HB 109.5 . . ?
H01 C01F HA 109.5 . . ?
H01 C01F HB 109.5 . . ?
HA C01F HB 109.5 . . ?
N019 C3 H3A 109.5 . . ?
N019 C3 H3B 109.5 . . ?
N019 C3 H3C 109.5 . . ?
H3A C3 H3B 109.5 . . ?
H3A C3 H3C 109.5 . . ?
H3B C3 H3C 109.5 . . ?

loop_
_geom_bond_atom_site_label_1
_geom_bond_atom_site_label_2
_geom_bond_distance
_geom_bond_site_symmetry_2
_geom_bond_publ_flag
Tb01 O005 2.343(5) . ?
Tb01 O009 2.317(5) 5_666 ?
Tb01 O00A 2.332(5) . ?
Tb01 O00B 2.399(5) . ?
Tb01 O00C 2.269(5) . ?
Tb01 O00F 2.374(5) . ?
Tb01 N00L 2.646(6) . ?
Tb01 N00N 2.706(7) . ?
Tb02 Al03 3.346(2) 2_656 ?
Tb02 O006 2.343(5) . ?
Tb02 O007 2.326(5) 2_656 ?
Tb02 O008 2.360(5) 2_656 ?
Tb02 O00D 2.274(5) . ?
Tb02 O00E 2.370(5) 2_656 ?
Tb02 O00I 2.384(5) . ?
Tb02 N00M 2.685(7) . ?
Tb02 N00O 2.646(6) 2_656 ?
Al03 O006 1.846(6) 2_656 ?
Al03 O007 1.857(5) . ?
Al03 O00B 1.862(5) . ?
Al03 O00C 1.843(5) . ?
Al03 O00H 1.969(6) . ?
Al03 O00J 1.956(6) . ?
Al04 O005 1.883(5) . ?
Al04 O008 1.873(5) 2_656 ?
Al04 O00A 1.856(6) . ?
Al04 O00D 1.847(5) . ?
Al04 O00G 1.982(6) . ?
Al04 O00K 1.939(6) . ?
O005 C00T 1.422(9) . ?
O006 C016 1.436(10) . ?
O007 C00X 1.414(9) . ?
O008 C017 1.412(9) . ?
O009 C00Y 1.230(10) . ?
O00A C00U 1.416(9) . ?
O00B C00R 1.417(9) . ?
O00C C00Z 1.415(10) . ?
O00D C01A 1.386(10) . ?
O00E C00V 1.247(9) . ?
O00F C010 1.237(9) . ?
O00G C011 1.244(9) . ?
O00H C00V 1.280(9) . ?
O00I C011 1.271(9) . ?
O00J C010 1.276(9) . ?
O00K C00Y 1.174(9) . ?
N00L C00P 1.469(10) . ?
N00L C00Q 1.487(9) . ?
N00L C00S 1.459(9) . ?
N00M C012 1.522(11) . ?
N00M C018 1.468(11) . ?
N00M C01B 1.494(12) . ?
N00N C00W 1.482(11) . ?
N00N C014 1.471(10) . ?
N00N C01C 1.509(11) . ?
N00O C013 1.464(11) . ?
N00O C015 1.488(10) . ?
N00O C01D 1.473(11) . ?
C00P H00A 0.9900 . ?
C00P H00B 0.9900 . ?
C00P C00R 1.510(10) . ?
C00Q H00C 0.9900 . ?
C00Q H00D 0.9900 . ?
C00Q C00T 1.503(11) . ?
C00R H00E 0.9900 . ?
C00R H00F 0.9900 . ?
C00S H00G 0.9800 . ?
C00S H00H 0.9800 . ?
C00S H00I 0.9800 . ?
C00T H00J 0.9900 . ?
C00T H00K 0.9900 . ?
C00U H00L 0.9900 . ?
C00U H00M 0.9900 . ?
C00U C014 1.529(12) . ?
C00V H00V 0.9500 . ?
C00W H00N 0.9900 . ?
C00W H00O 0.9900 . ?
C00W C00Z 1.485(13) . ?
C00X H00P 0.9900 . ?
C00X H00Q 0.9900 . ?
C00X C015 1.504(11) . ?
C00Y H00Y 0.9500 . ?
C00Z H00R 0.9900 . ?
C00Z H00S 0.9900 . ?
C010 H010 0.9500 . ?
C011 H011 0.9500 . ?
C012 H01A 0.9900 . ?
C012 H01B 0.9900 . ?
C012 C01A 1.509(14) . ?
C013 H01C 0.9900 . ?
C013 H01D 0.9900 . ?
C013 C017 1.481(12) . ?
C014 H01E 0.9900 . ?
C014 H01F 0.9900 . ?
C015 H01G 0.9900 . ?
C015 H01H 0.9900 . ?
C016 H01I 0.9900 . ?
C016 H01J 0.9900 . ?
C016 C018 1.498(13) . ?
C017 H01K 0.9900 . ?
C017 H01L 0.9900 . ?
C018 H01M 0.9900 . ?
C018 H01N 0.9900 . ?
N019 C01E 1.299(15) . ?
N019 C01F 1.421(16) . ?
N019 C3 1.472(17) . ?
C01A H01O 0.9900 . ?
C01A H01P 0.9900 . ?
C01B H01Q 0.9800 . ?
C01B H01R 0.9800 . ?
C01B H01S 0.9800 . ?
C01C H01T 0.9800 . ?
C01C H01U 0.9800 . ?
C01C H01V 0.9800 . ?
C01D H01W 0.9800 . ?
C01D H01X 0.9800 . ?
C01D H01Y 0.9800 . ?
C01E H01Z 0.9500 . ?
C01E H 0.9500 . ?
C01E O01G 1.360(19) . ?
C01E O2 1.300(13) . ?
C01F H01 0.9800 . ?
C01F HA 0.9800 . ?
C01F HB 0.9800 . ?
C3 H3A 0.9800 . ?
C3 H3B 0.9800 . ?
C3 H3C 0.9800 . ?

loop_
_geom_torsion_atom_site_label_1
_geom_torsion_atom_site_label_2
_geom_torsion_atom_site_label_3
_geom_torsion_atom_site_label_4
_geom_torsion
_geom_torsion_site_symmetry_1
_geom_torsion_site_symmetry_2
_geom_torsion_site_symmetry_3
_geom_torsion_site_symmetry_4
_geom_torsion_publ_flag
Tb01 O005 C00T C00Q 26.6(8) . . . . ?
Tb01 O00A C00U C014 -18.0(10) . . . . ?
Tb01 O00B C00R C00P 43.7(8) . . . . ?
Tb01 O00C C00Z C00W 56.2(9) . . . . ?
Tb01 O00F C010 O00J -1.2(14) . . . . ?
Tb01 N00L C00P C00R 43.3(7) . . . . ?
Tb01 N00L C00Q C00T 46.9(7) . . . . ?
Tb01 N00N C00W C00Z 21.5(9) . . . . ?
Tb01 N00N C014 C00U -51.2(7) . . . . ?
Tb02 Al03 O007 C00X -159.1(8) 2_656 . . . ?
Tb02 Al03 O00B Tb01 -126.1(2) 2_656 . . . ?
Tb02 Al03 O00B C00R 92.8(6) 2_656 . . . ?
Tb02 Al03 O00C Tb01 159.13(15) 2_656 . . . ?
Tb02 Al03 O00C C00Z -29.0(8) 2_656 . . . ?
Tb02 O006 C016 C018 20.3(10) . . . . ?
Tb02 O007 C00X C015 -37.4(9) 2_656 . . . ?
Tb02 O008 C017 C013 -44.2(9) 2_656 . . . ?
Tb02 O00D C01A C012 -56.9(9) . . . . ?
Tb02 O00E C00V O00H 5.1(13) 2_656 . . . ?
Tb02 O00I C011 O00G 3.5(14) . . . . ?
Tb02 N00M C012 C01A -20.2(9) . . . . ?
Tb02 N00M C018 C016 47.4(9) . . . . ?
Tb02 N00O C013 C017 -35.1(8) 2_656 . . . ?
Tb02 N00O C015 C00X -43.2(8) 2_656 . . . ?
Al03 O006 C016 C018 -122.5(7) 2_656 . . . ?
Al03 O007 C00X C015 118.8(7) . . . . ?
Al03 O00B C00R C00P 179.5(5) . . . . ?
Al03 O00C C00Z C00W -115.0(7) . . . . ?
Al03 O00H C00V O00E -8.7(14) . . . . ?
Al03 O00J C010 O00F -8.1(14) . . . . ?
Al04 O005 C00T C00Q -148.3(5) . . . . ?
Al04 O008 C017 C013 179.9(6) 2_656 . . . ?
Al04 O00A C00U C014 138.5(6) . . . . ?
Al04 O00D C01A C012 114.9(8) . . . . ?
Al04 O00G C011 O00I 8.4(14) . . . . ?
Al04 O00K C00Y O009 178.5(8) . . . . ?
O005 Al04 O00A Tb01 3.3(2) . . . . ?
O005 Al04 O00A C00U -156.7(6) . . . . ?
O005 Al04 O00D Tb02 164.7(2) . . . . ?
O005 Al04 O00D C01A -7.8(9) . . . . ?
O006 Al03 O007 Tb02 -15.6(2) 2_656 . . 2_656 ?
O006 Al03 O007 C00X -174.7(7) 2_656 . . . ?
O006 Al03 O00B Tb01 -114.7(2) 2_656 . . . ?
O006 Al03 O00B C00R 104.3(6) 2_656 . . . ?
O006 Al03 O00C Tb01 116.9(2) 2_656 . . . ?
O006 Al03 O00C C00Z -71.1(8) 2_656 . . . ?
O006 C016 C018 N00M -47.8(11) . . . . ?
O007 Al03 O00C Tb01 -160.1(2) . . . . ?
O007 Al03 O00C C00Z 11.9(8) . . . . ?
O007 C00X C015 N00O 53.9(10) . . . . ?
O008 Al04 O00A Tb01 -173.3(2) 2_656 . . . ?
O008 Al04 O00A C00U 26.6(6) 2_656 . . . ?
O008 Al04 O00D Tb02 -16.6(3) 2_656 . . . ?
O008 Al04 O00D C01A 170.9(8) 2_656 . . . ?
O00A Al04 O005 Tb01 -3.3(2) . . . . ?
O00A Al04 O005 C00T 172.3(6) . . . . ?
O00A Al04 O00D Tb02 -113.1(3) . . . . ?
O00A Al04 O00D C01A 74.4(8) . . . . ?
O00A C00U C014 N00N 49.1(10) . . . . ?
O00B Al03 O00C Tb01 19.9(3) . . . . ?
O00B Al03 O00C C00Z -168.2(8) . . . . ?
O00C Al03 O007 Tb02 -112.7(3) . . . 2_656 ?
O00C Al03 O007 C00X 88.2(7) . . . . ?
O00C Al03 O00B Tb01 -18.2(2) . . . . ?
O00C Al03 O00B C00R -159.3(6) . . . . ?
O00D Al04 O005 Tb01 92.2(3) . . . . ?
O00D Al04 O005 C00T -92.1(6) . . . . ?
O00D Al04 O00A Tb01 -91.9(3) . . . . ?
O00D Al04 O00A C00U 108.0(6) . . . . ?
O00G Al04 O005 Tb01 -176.1(2) . . . . ?
O00G Al04 O005 C00T -0.5(6) . . . . ?
O00G Al04 O00A Tb01 45.4(15) . . . . ?
O00G Al04 O00A C00U -114.7(14) . . . . ?
O00G Al04 O00D Tb02 74.1(3) . . . . ?
O00G Al04 O00D C01A -98.3(8) . . . . ?
O00H Al03 O007 Tb02 74.1(3) . . . 2_656 ?
O00H Al03 O007 C00X -85.1(7) . . . . ?
O00H Al03 O00B Tb01 155.0(2) . . . . ?
O00H Al03 O00B C00R 14.0(6) . . . . ?
O00H Al03 O00C Tb01 -20.7(16) . . . . ?
O00H Al03 O00C C00Z 151.2(14) . . . . ?
O00J Al03 O007 Tb02 154.0(3) . . . 2_656 ?
O00J Al03 O007 C00X -5.1(7) . . . . ?
O00J Al03 O00B Tb01 75.0(2) . . . . ?
O00J Al03 O00B C00R -66.1(6) . . . . ?
O00J Al03 O00C Tb01 -70.4(3) . . . . ?
O00J Al03 O00C C00Z 101.5(8) . . . . ?
O00K Al04 O005 Tb01 -90.5(3) . . . . ?
O00K Al04 O005 C00T 85.1(6) . . . . ?
O00K Al04 O00A Tb01 97.3(3) . . . . ?
O00K Al04 O00A C00U -62.8(6) . . . . ?
O00K Al04 O00D Tb02 0.5(18) . . . . ?
O00K Al04 O00D C01A -172.0(16) . . . . ?
N00L C00P C00R O00B -58.4(8) . . . . ?
N00L C00Q C00T O005 -49.8(9) . . . . ?
N00M C012 C01A O00D 47.9(11) . . . . ?
N00N C00W C00Z O00C -48.3(11) . . . . ?
N00O C013 C017 O008 52.6(10) . . . . ?
C00P N00L C00Q C00T -69.2(8) . . . . ?
C00Q N00L C00P C00R 158.4(6) . . . . ?
C00S N00L C00P C00R -82.1(8) . . . . ?
C00S N00L C00Q C00T 170.0(7) . . . . ?
C00W N00N C014 C00U 64.7(9) . . . . ?
C012 N00M C018 C016 -67.5(10) . . . . ?
C013 N00O C015 C00X 74.2(9) . . . . ?
C014 N00N C00W C00Z -92.6(9) . . . . ?
C015 N00O C013 C017 -151.7(7) . . . . ?
C018 N00M C012 C01A 94.3(10) . . . . ?
C01B N00M C012 C01A -147.5(9) . . . . ?
C01B N00M C018 C016 173.8(8) . . . . ?
C01C N00N C00W C00Z 146.6(8) . . . . ?
C01C N00N C014 C00U -174.2(7) . . . . ?
C01D N00O C013 C017 88.2(9) . . . . ?
C01D N00O C015 C00X -164.3(8) . . . . ?
C01F N019 C01E O01G -173.4(12) . . . . ?
C01F N019 C01E O2 -106(2) . . . . ?
C3 N019 C01E O01G 0.3(19) . . . . ?
C3 N019 C01E O2 67(3) . . . . ?

loop_
_smtbx_masks_void_nr
_smtbx_masks_void_average_x
_smtbx_masks_void_average_y
_smtbx_masks_void_average_z
_smtbx_masks_void_volume
_smtbx_masks_void_count_electrons
_smtbx_masks_void_content
1 0.250 0.250 0.750 144.7 34.0 '0.8 NC3H7O'
2 0.250 0.250 0.250 144.7 34.0 '0.8 NC3H7O'
3 0.750 0.750 0.250 144.7 34.0 '0.8 NC3H7O'
4 0.750 0.750 0.750 144.7 34.0 '0.8 NC3H7O'
